data_7241038
loop_
_publ_author_name
'Ingner, Fredric J. L.'
'Giustra, Zachary X.'
'Novosedlik, Sebastian'
'Orthaber, Andreas'
'Gates, Paul J.'
'Dyrager, Christine'
'Pilarski, Lukasz T.'

_publ_section_title
;
 Mechanochemical synthesis of (hetero)aryl Au(i) complexes
;
_journal_issue 17
_journal_name_full 'Green Chemistry'
_journal_page_first 5648
_journal_page_last 5655
_journal_paper_doi 10.1039/D0GC02263B
_journal_volume 22
_journal_year 2020
_chemical_formula_moiety 'C18 H30 Au Cl2 P'
_chemical_formula_sum 'C18 H30 Au Cl2 P'
_chemical_formula_weight 545.25
_space_group_crystal_system triclinic
_space_group_IT_number 2
_space_group_name_Hall '-P 1'
_space_group_name_H-M_alt 'P -1'
_atom_sites_solution_hydrogens geom
_atom_sites_solution_primary dual
_audit_creation_date 2020-05-27
_audit_creation_method
;
Olex2 1.3
(compiled 2020.02.04 svn.rd84adfe8 for OlexSys, GUI svn.r6032)
;
_audit_update_record
;
2020-06-04 deposited with the CCDC.	2020-08-10 downloaded from the CCDC.
;
_cell_angle_alpha 65.9950(10)
_cell_angle_beta 87.9480(10)
_cell_angle_gamma 71.8100(10)
_cell_formula_units_Z 2
_cell_length_a 8.63460(10)
_cell_length_b 11.49630(10)
_cell_length_c 11.8740(2)
_cell_measurement_reflns_used 37688
_cell_measurement_temperature 170
_cell_measurement_theta_max 34.6030
_cell_measurement_theta_min 2.4750
_cell_volume 1017.27(3)
_computing_cell_refinement 'CrysAlisPro 1.171.39.46 (Rigaku OD, 2018)'
_computing_data_collection 'CrysAlisPro 1.171.39.46 (Rigaku OD, 2018)'
_computing_data_reduction 'CrysAlisPro 1.171.39.46 (Rigaku OD, 2018)'
_computing_molecular_graphics 'Olex2 1.3 (Dolomanov et al., 2009)'
_computing_publication_material 'Olex2 1.3 (Dolomanov et al., 2009)'
_computing_structure_refinement 'XL  (Sheldrick, 2008)'
_computing_structure_solution 'XT  (Sheldrick, 2015)'
_diffrn_ambient_temperature 170
_diffrn_detector 'CCD plate'
_diffrn_measured_fraction_theta_full 0.999
_diffrn_measured_fraction_theta_max 0.955
_diffrn_measurement_details
;
List of Runs (angles in degrees, time in seconds):

  # Type    Start    End  Width  t~exp~   \w     \q     \k     \f   Frames
#--------------------------------------------------------------------------
  1  \w    -75.28 130.22   0.50    7.00    --  -36.52  73.79 109.24  411
  2  \w    -77.38 130.62   0.50    7.00    --  -37.62  73.79-124.87  416
  3  \w    -75.28 130.22   0.50    7.00    --  -36.52  73.79 -25.76  411
  4  \w    -75.28 130.22   0.50    7.00    --  -36.52  73.79  19.24  411
  5  \w    -75.28 130.22   0.50    7.00    --  -36.52  73.79 154.24  411
  6  \w    -75.28 130.22   0.50    7.00    --  -36.52  73.79 -70.76  411
  7  \w    -75.28 130.22   0.50    7.00    --  -36.52  73.79  64.24  411
  8  \w    -75.28 130.22   0.50    7.00    --  -36.52  73.79-160.76  411
  9  \w    -15.68 190.32   0.50    7.00    --   23.08  73.79  25.24  412
 10  \w    -15.68 190.32   0.50    7.00    --   23.08  73.79-130.76  412
 11  \f    -25.76 334.24   0.50    7.00 -26.68  13.08  73.79    --   720
 12  \f    -25.76 334.24   0.50    7.00 -76.28 -36.52  73.79    --   720
 13  \w    -15.68 190.32   0.50    7.00    --   23.08  73.79 127.24  412
;
_diffrn_measurement_device 'abstract diffractometer'
_diffrn_measurement_device_type 'Bruker-APEX II'
_diffrn_measurement_method '\w and \f scans'
_diffrn_orient_matrix_type 'CrysAlisPro convention (1999,Acta A55,543-557)'
_diffrn_orient_matrix_UB_11 -0.0311900000
_diffrn_orient_matrix_UB_12 -0.0546095000
_diffrn_orient_matrix_UB_13 0.0194994000
_diffrn_orient_matrix_UB_21 0.0752057000
_diffrn_orient_matrix_UB_22 -0.0438505000
_diffrn_orient_matrix_UB_23 0.0367410000
_diffrn_orient_matrix_UB_31 -0.0305186000
_diffrn_orient_matrix_UB_32 0.0141056000
_diffrn_orient_matrix_UB_33 0.0509272000
_diffrn_radiation_monochromator graphite
_diffrn_radiation_probe x-ray
_diffrn_radiation_type MoK\a
_diffrn_radiation_wavelength 0.71073
_diffrn_reflns_av_unetI/netI 0.0100
_diffrn_reflns_Laue_measured_fraction_full 0.999
_diffrn_reflns_Laue_measured_fraction_max 0.955
_diffrn_reflns_limit_h_max 13
_diffrn_reflns_limit_h_min -13
_diffrn_reflns_limit_k_max 18
_diffrn_reflns_limit_k_min -18
_diffrn_reflns_limit_l_max 18
_diffrn_reflns_limit_l_min -18
_diffrn_reflns_number 14472
_diffrn_reflns_point_group_measured_fraction_full 0.999
_diffrn_reflns_point_group_measured_fraction_max 0.955
_diffrn_reflns_theta_full 25.242
_diffrn_reflns_theta_max 34.655
_diffrn_reflns_theta_min 2.051
_diffrn_source 'fine-focus sealed X-ray tube'
_diffrn_source_type 'Enhance (Mo) X-ray Source'
_exptl_absorpt_coefficient_mu 7.568
_exptl_absorpt_correction_T_max 0.05685
_exptl_absorpt_correction_T_min 0.02553
_exptl_absorpt_correction_type sphere
_exptl_absorpt_process_details
;
CrysAlisPro 1.171.39.46 (Rigaku Oxford Diffraction, 2018)
Spherical absorption correction
 using equivalent radius and absorption coefficient.
Empirical absorption correction using spherical harmonics,
 implemented in SCALE3 ABSPACK scaling algorithm.
;
_exptl_crystal_colour 'clear colourless'
_exptl_crystal_colour_lustre clear
_exptl_crystal_colour_primary colourless
_exptl_crystal_density_diffrn 1.780
_exptl_crystal_description plate
_exptl_crystal_F_000 532
_exptl_crystal_size_max 0.1
_exptl_crystal_size_mid 0.06
_exptl_crystal_size_min 0.03
_exptl_crystal_size_rad 0.05
_refine_diff_density_max 2.537
_refine_diff_density_min -2.471
_refine_diff_density_rms 0.225
_refine_ls_extinction_method none
_refine_ls_goodness_of_fit_ref 1.127
_refine_ls_hydrogen_treatment constr
_refine_ls_matrix_type full
_refine_ls_number_parameters 209
_refine_ls_number_reflns 14472
_refine_ls_number_restraints 0
_refine_ls_restrained_S_all 1.127
_refine_ls_R_factor_all 0.0552
_refine_ls_R_factor_gt 0.0538
_refine_ls_shift/su_max 0.000
_refine_ls_shift/su_mean 0.000
_refine_ls_structure_factor_coef Fsqd
_refine_ls_weighting_details 'w=1/[\s^2^(Fo^2^)+(0.0727P)^2^+3.8824P] where P=(Fo^2^+2Fc^2^)/3'
_refine_ls_weighting_scheme calc
_refine_ls_wR_factor_gt 0.1384
_refine_ls_wR_factor_ref 0.1395
_reflns_Friedel_coverage 0.000
_reflns_number_gt 14087
_reflns_number_total 14472
_reflns_threshold_expression 'I > 2\s(I)'
_twin_special_details
;
Component 2 rotated by -179.9837\% 
 around [-0.00 0.00 1.00] (reciprocal) or [0.13 -0.41 0.90] (direct)
;
_cod_data_source_file d0gc02263b2.cif
_cod_data_source_block ao_2_twin1_hklf5
_cod_depositor_comments
;Adding full bibliography for 7241038--7241039.cif.

 Adding full bibliography for 7241038--7241039.cif.
;
_cod_original_cell_volume 1017.27(2)
_cod_database_code 7241038
_shelx_shelxl_version_number 2014/7
_chemical_oxdiff_formula C18H30AuCl2P
_shelx_space_group_comment
;
The symmetry employed for this shelxl refinement is uniquely defined
by the following loop, which should always be used as a source of
symmetry information in preference to the above space-group names.
They are only intended as comments.
;
_shelx_estimated_absorpt_t_max 0.805
_shelx_estimated_absorpt_t_min 0.518
_olex2_refinement_description
;
1. Twinned data refinement
 Scales: 0.7458(7)
 0.2542(7)
2. Fixed Uiso
 At 1.2 times of:
  All C(H) groups
 At 1.5 times of:
  All C(H,H,H) groups
3.a Aromatic/amide H refined with riding coordinates:
 C5(H5), C3(H3), C4(H4)
3.b Idealised Me refined as rotating group:
 C9(H9a,H9b,H9c), C12(H12a,H12b,H12c), C16(H16a,H16b,H16c), C8(H8a,H8b,H8c),
 C17(H17a,H17b,H17c), C14(H14a,H14b,H14c), C10(H10a,H10b,H10c), C18(H18a,H18b,
 H18c), C13(H13a,H13b,H13c)
;
_olex2_submission_special_instructions 'No special instructions were received'
_oxdiff_exptl_absorpt_empirical_details
;
Empirical correction (ABSPACK) includes:
- Absorption correction using spherical harmonics
- Frame scaling
;
_oxdiff_exptl_absorpt_empirical_full_max 1.794
_oxdiff_exptl_absorpt_empirical_full_min 0.485
_oxdiff_twin_integration_method simultaneous
_oxdiff_twin_items 2

loop_
_space_group_symop_operation_xyz
'x, y, z'
'-x, -y, -z'

loop_
_atom_site_label
_atom_site_type_symbol
_atom_site_fract_x
_atom_site_fract_y
_atom_site_fract_z
_atom_site_U_iso_or_equiv
_atom_site_adp_type
_atom_site_occupancy
_atom_site_site_symmetry_order
_atom_site_calc_flag
_atom_site_refinement_flags_posn
_atom_site_refinement_flags_adp
_atom_site_refinement_flags_occupancy
_atom_site_disorder_assembly
_atom_site_disorder_group
Au1 Au 0.23134(3) 0.26440(2) 0.48096(2) 0.02938(7) Uani 1 1 d . . . . .
P1 P 0.19387(18) 0.14883(15) 0.68349(14) 0.0267(2) Uani 1 1 d . . . . .
Cl2 Cl 0.5021(2) 0.4316(2) 0.38941(19) 0.0452(4) Uani 1 1 d . . . . .
Cl1 Cl 0.0412(3) 0.2916(2) 0.22316(19) 0.0481(4) Uani 1 1 d . . . . .
C9 C -0.0771(9) 0.1200(10) 0.5861(8) 0.0460(17) Uani 1 1 d . . . . .
H9A H -0.0502 0.1803 0.5078 0.069 Uiso 1 1 calc GR . . . .
H9B H -0.1955 0.1360 0.5816 0.069 Uiso 1 1 calc GR . . . .
H9C H -0.0189 0.0262 0.6007 0.069 Uiso 1 1 calc GR . . . .
C2 C 0.3777(8) 0.4416(6) 0.2699(6) 0.0329(11) Uani 1 1 d . . . . .
C1 C 0.2682(8) 0.3685(6) 0.3023(6) 0.0315(10) Uani 1 1 d . . . . .
C5 C 0.2007(9) 0.4538(7) 0.0763(6) 0.0380(13) Uani 1 1 d . . . . .
H5 H 0.1402 0.4552 0.0102 0.046 Uiso 1 1 calc R . . . .
C12 C 0.2841(12) -0.1050(9) 0.6792(11) 0.056(2) Uani 1 1 d . . . . .
H12A H 0.1875 -0.1255 0.7165 0.084 Uiso 1 1 calc GR . . . .
H12B H 0.3718 -0.1891 0.6923 0.084 Uiso 1 1 calc GR . . . .
H12C H 0.2556 -0.0490 0.5900 0.084 Uiso 1 1 calc GR . . . .
C11 C 0.3429(9) -0.0289(6) 0.7397(7) 0.0373(13) Uani 1 1 d . . . . .
C15 C 0.2373(9) 0.2370(7) 0.7776(7) 0.0379(13) Uani 1 1 d . . . . .
C7 C -0.0249(8) 0.1474(8) 0.6933(7) 0.0370(12) Uani 1 1 d . . . . .
C6 C 0.1828(8) 0.3796(6) 0.1980(6) 0.0326(11) Uani 1 1 d . . . . .
C3 C 0.3988(10) 0.5187(8) 0.1505(8) 0.0432(15) Uani 1 1 d . . . . .
H3 H 0.4749 0.5665 0.1354 0.052 Uiso 1 1 calc R . . . .
C4 C 0.3087(10) 0.5262(8) 0.0525(7) 0.0441(15) Uani 1 1 d . . . . .
H4 H 0.3208 0.5805 -0.0304 0.053 Uiso 1 1 calc R . . . .
C16 C 0.1626(12) 0.3900(8) 0.7041(10) 0.052(2) Uani 1 1 d . . . . .
H16A H 0.1916 0.4357 0.7500 0.079 Uiso 1 1 calc GR . . . .
H16B H 0.0430 0.4149 0.6922 0.079 Uiso 1 1 calc GR . . . .
H16C H 0.2054 0.4171 0.6231 0.079 Uiso 1 1 calc GR . . . .
C8 C -0.1391(10) 0.2877(9) 0.6707(10) 0.0514(19) Uani 1 1 d . . . . .
H8A H -0.1164 0.3104 0.7381 0.077 Uiso 1 1 calc GR . . . .
H8B H -0.2531 0.2895 0.6677 0.077 Uiso 1 1 calc GR . . . .
H8C H -0.1212 0.3534 0.5917 0.077 Uiso 1 1 calc GR . . . .
C17 C 0.4238(11) 0.2088(9) 0.7915(8) 0.0476(17) Uani 1 1 d . . . . .
H17A H 0.4789 0.1125 0.8413 0.071 Uiso 1 1 calc GR . . . .
H17B H 0.4477 0.2608 0.8327 0.071 Uiso 1 1 calc GR . . . .
H17C H 0.4633 0.2352 0.7094 0.071 Uiso 1 1 calc GR . . . .
C14 C 0.5102(9) -0.0229(8) 0.6910(10) 0.0491(19) Uani 1 1 d . . . . .
H14A H 0.4931 0.0361 0.6022 0.074 Uiso 1 1 calc GR . . . .
H14B H 0.5807 -0.1137 0.7042 0.074 Uiso 1 1 calc GR . . . .
H14C H 0.5626 0.0125 0.7356 0.074 Uiso 1 1 calc GR . . . .
C10 C -0.0555(10) 0.0436(9) 0.8154(8) 0.0474(17) Uani 1 1 d . . . . .
H10A H 0.0085 -0.0474 0.8249 0.071 Uiso 1 1 calc GR . . . .
H10B H -0.1724 0.0533 0.8143 0.071 Uiso 1 1 calc GR . . . .
H10C H -0.0222 0.0588 0.8850 0.071 Uiso 1 1 calc GR . . . .
C18 C 0.1798(14) 0.1927(10) 0.9084(8) 0.054(2) Uani 1 1 d . . . . .
H18A H 0.0601 0.2171 0.9016 0.080 Uiso 1 1 calc GR . . . .
H18B H 0.2140 0.2378 0.9526 0.080 Uiso 1 1 calc GR . . . .
H18C H 0.2289 0.0949 0.9541 0.080 Uiso 1 1 calc GR . . . .
C13 C 0.3721(12) -0.1112(8) 0.8799(9) 0.055(2) Uani 1 1 d . . . . .
H13A H 0.4138 -0.0647 0.9187 0.082 Uiso 1 1 calc GR . . . .
H13B H 0.4525 -0.2003 0.8990 0.082 Uiso 1 1 calc GR . . . .
H13C H 0.2687 -0.1214 0.9120 0.082 Uiso 1 1 calc GR . . . .

loop_
_atom_site_aniso_label
_atom_site_aniso_U_11
_atom_site_aniso_U_22
_atom_site_aniso_U_33
_atom_site_aniso_U_23
_atom_site_aniso_U_13
_atom_site_aniso_U_12
Au1 0.02930(10) 0.02893(10) 0.02735(10) -0.00961(8) 0.00339(7) -0.00905(7)
P1 0.0275(6) 0.0257(6) 0.0263(6) -0.0104(5) 0.0017(5) -0.0084(5)
Cl2 0.0455(9) 0.0514(9) 0.0470(9) -0.0235(8) 0.0028(7) -0.0224(8)
Cl1 0.0516(10) 0.0528(10) 0.0416(9) -0.0115(7) -0.0015(7) -0.0296(8)
C9 0.034(3) 0.071(5) 0.040(4) -0.023(4) 0.002(3) -0.027(3)
C2 0.032(3) 0.031(3) 0.038(3) -0.018(2) 0.006(2) -0.008(2)
C1 0.033(3) 0.030(2) 0.028(2) -0.010(2) 0.004(2) -0.009(2)
C5 0.039(3) 0.040(3) 0.032(3) -0.013(2) 0.002(2) -0.012(3)
C12 0.059(5) 0.039(4) 0.080(7) -0.035(4) 0.003(5) -0.014(4)
C11 0.041(3) 0.025(2) 0.040(3) -0.010(2) -0.003(2) -0.007(2)
C15 0.045(3) 0.040(3) 0.042(3) -0.025(3) 0.009(3) -0.020(3)
C7 0.033(3) 0.047(3) 0.036(3) -0.019(3) 0.006(2) -0.018(3)
C6 0.031(3) 0.030(2) 0.033(3) -0.011(2) 0.002(2) -0.008(2)
C3 0.051(4) 0.041(3) 0.045(4) -0.019(3) 0.019(3) -0.026(3)
C4 0.046(4) 0.048(4) 0.036(3) -0.014(3) 0.016(3) -0.020(3)
C16 0.061(5) 0.035(3) 0.070(6) -0.030(4) 0.010(4) -0.016(3)
C8 0.033(3) 0.049(4) 0.065(5) -0.024(4) 0.007(3) -0.004(3)
C17 0.053(4) 0.053(4) 0.047(4) -0.022(3) -0.003(3) -0.027(4)
C14 0.028(3) 0.045(4) 0.071(6) -0.030(4) 0.000(3) 0.000(3)
C10 0.044(4) 0.062(5) 0.042(4) -0.018(3) 0.011(3) -0.029(4)
C18 0.077(6) 0.064(5) 0.038(4) -0.028(4) 0.017(4) -0.037(5)
C13 0.061(5) 0.035(3) 0.046(4) 0.000(3) -0.014(4) -0.009(3)

loop_
_atom_type_symbol
_atom_type_description
_atom_type_scat_dispersion_real
_atom_type_scat_dispersion_imag
_atom_type_scat_source
C C 0.0033 0.0016 'International Tables Vol C Tables 4.2.6.8 and 6.1.1.4'
H H 0.0000 0.0000 'International Tables Vol C Tables 4.2.6.8 and 6.1.1.4'
Au Au -2.0133 8.8022 'International Tables Vol C Tables 4.2.6.8 and 6.1.1.4'
Cl Cl 0.1484 0.1585 'International Tables Vol C Tables 4.2.6.8 and 6.1.1.4'
P P 0.1023 0.0942 'International Tables Vol C Tables 4.2.6.8 and 6.1.1.4'

loop_
_geom_angle_atom_site_label_1
_geom_angle_atom_site_label_2
_geom_angle_atom_site_label_3
_geom_angle
_geom_angle_site_symmetry_1
_geom_angle_site_symmetry_3
_geom_angle_publ_flag
C1 Au1 P1 178.73(19) . . ?
C11 P1 Au1 107.7(2) . . ?
C11 P1 C15 110.7(3) . . ?
C15 P1 Au1 108.3(2) . . ?
C7 P1 Au1 109.6(2) . . ?
C7 P1 C11 110.6(3) . . ?
C7 P1 C15 110.0(3) . . ?
H9A C9 H9B 109.5 . . ?
H9A C9 H9C 109.5 . . ?
H9B C9 H9C 109.5 . . ?
C7 C9 H9A 109.5 . . ?
C7 C9 H9B 109.5 . . ?
C7 C9 H9C 109.5 . . ?
C1 C2 Cl2 118.1(5) . . ?
C3 C2 Cl2 117.0(5) . . ?
C3 C2 C1 124.8(7) . . ?
C2 C1 Au1 123.4(5) . . ?
C2 C1 C6 112.3(6) . . ?
C6 C1 Au1 124.2(5) . . ?
C6 C5 H5 120.7 . . ?
C6 C5 C4 118.5(7) . . ?
C4 C5 H5 120.7 . . ?
H12A C12 H12B 109.5 . . ?
H12A C12 H12C 109.5 . . ?
H12B C12 H12C 109.5 . . ?
C11 C12 H12A 109.5 . . ?
C11 C12 H12B 109.5 . . ?
C11 C12 H12C 109.5 . . ?
C12 C11 P1 108.9(5) . . ?
C12 C11 C14 105.2(7) . . ?
C14 C11 P1 108.8(5) . . ?
C13 C11 P1 116.0(6) . . ?
C13 C11 C12 109.1(7) . . ?
C13 C11 C14 108.1(7) . . ?
C16 C15 P1 109.4(6) . . ?
C16 C15 C17 105.3(6) . . ?
C16 C15 C18 110.6(7) . . ?
C17 C15 P1 108.3(5) . . ?
C17 C15 C18 108.1(7) . . ?
C18 C15 P1 114.7(5) . . ?
C9 C7 P1 109.5(5) . . ?
C8 C7 P1 109.3(5) . . ?
C8 C7 C9 104.9(7) . . ?
C8 C7 C10 109.6(7) . . ?
C10 C7 P1 115.0(5) . . ?
C10 C7 C9 108.1(6) . . ?
C1 C6 Cl1 117.9(5) . . ?
C5 C6 Cl1 116.7(5) . . ?
C5 C6 C1 125.4(6) . . ?
C2 C3 H3 120.2 . . ?
C2 C3 C4 119.6(7) . . ?
C4 C3 H3 120.2 . . ?
C5 C4 H4 120.3 . . ?
C3 C4 C5 119.4(7) . . ?
C3 C4 H4 120.3 . . ?
C15 C16 H16A 109.5 . . ?
C15 C16 H16B 109.5 . . ?
C15 C16 H16C 109.5 . . ?
H16A C16 H16B 109.5 . . ?
H16A C16 H16C 109.5 . . ?
H16B C16 H16C 109.5 . . ?
C7 C8 H8A 109.5 . . ?
C7 C8 H8B 109.5 . . ?
C7 C8 H8C 109.5 . . ?
H8A C8 H8B 109.5 . . ?
H8A C8 H8C 109.5 . . ?
H8B C8 H8C 109.5 . . ?
C15 C17 H17A 109.5 . . ?
C15 C17 H17B 109.5 . . ?
C15 C17 H17C 109.5 . . ?
H17A C17 H17B 109.5 . . ?
H17A C17 H17C 109.5 . . ?
H17B C17 H17C 109.5 . . ?
C11 C14 H14A 109.5 . . ?
C11 C14 H14B 109.5 . . ?
C11 C14 H14C 109.5 . . ?
H14A C14 H14B 109.5 . . ?
H14A C14 H14C 109.5 . . ?
H14B C14 H14C 109.5 . . ?
C7 C10 H10A 109.5 . . ?
C7 C10 H10B 109.5 . . ?
C7 C10 H10C 109.5 . . ?
H10A C10 H10B 109.5 . . ?
H10A C10 H10C 109.5 . . ?
H10B C10 H10C 109.5 . . ?
C15 C18 H18A 109.5 . . ?
C15 C18 H18B 109.5 . . ?
C15 C18 H18C 109.5 . . ?
H18A C18 H18B 109.5 . . ?
H18A C18 H18C 109.5 . . ?
H18B C18 H18C 109.5 . . ?
C11 C13 H13A 109.5 . . ?
C11 C13 H13B 109.5 . . ?
C11 C13 H13C 109.5 . . ?
H13A C13 H13B 109.5 . . ?
H13A C13 H13C 109.5 . . ?
H13B C13 H13C 109.5 . . ?

loop_
_geom_bond_atom_site_label_1
_geom_bond_atom_site_label_2
_geom_bond_distance
_geom_bond_site_symmetry_2
_geom_bond_publ_flag
Au1 P1 2.2948(15) . ?
Au1 C1 2.039(6) . ?
P1 C11 1.894(7) . ?
P1 C15 1.900(6) . ?
P1 C7 1.893(7) . ?
Cl2 C2 1.754(7) . ?
Cl1 C6 1.764(7) . ?
C9 H9A 0.9800 . ?
C9 H9B 0.9800 . ?
C9 H9C 0.9800 . ?
C9 C7 1.543(10) . ?
C2 C1 1.398(9) . ?
C2 C3 1.375(10) . ?
C1 C6 1.404(9) . ?
C5 H5 0.9500 . ?
C5 C6 1.379(9) . ?
C5 C4 1.384(10) . ?
C12 H12A 0.9800 . ?
C12 H12B 0.9800 . ?
C12 H12C 0.9800 . ?
C12 C11 1.534(11) . ?
C11 C14 1.547(11) . ?
C11 C13 1.527(11) . ?
C15 C16 1.534(11) . ?
C15 C17 1.541(11) . ?
C15 C18 1.541(11) . ?
C7 C8 1.523(11) . ?
C7 C10 1.535(11) . ?
C3 H3 0.9500 . ?
C3 C4 1.381(12) . ?
C4 H4 0.9500 . ?
C16 H16A 0.9800 . ?
C16 H16B 0.9800 . ?
C16 H16C 0.9800 . ?
C8 H8A 0.9800 . ?
C8 H8B 0.9800 . ?
C8 H8C 0.9800 . ?
C17 H17A 0.9800 . ?
C17 H17B 0.9800 . ?
C17 H17C 0.9800 . ?
C14 H14A 0.9800 . ?
C14 H14B 0.9800 . ?
C14 H14C 0.9800 . ?
C10 H10A 0.9800 . ?
C10 H10B 0.9800 . ?
C10 H10C 0.9800 . ?
C18 H18A 0.9800 . ?
C18 H18B 0.9800 . ?
C18 H18C 0.9800 . ?
C13 H13A 0.9800 . ?
C13 H13B 0.9800 . ?
C13 H13C 0.9800 . ?

loop_
_twin_individual_id
_twin_individual_mass_fraction_refined
_oxdiff_twin_reflns_isolated
_oxdiff_twin_reflns_overlapped
_twin_individual_twin_lattice_type
_twin_individual_twin_matrix_11
_twin_individual_twin_matrix_12
_twin_individual_twin_matrix_13
_twin_individual_twin_matrix_21
_twin_individual_twin_matrix_22
_twin_individual_twin_matrix_23
_twin_individual_twin_matrix_31
_twin_individual_twin_matrix_32
_twin_individual_twin_matrix_33
1 0.7458(7) 33109 32457 ref 1.0000 0.0000 0.0000 0.0000 1.0000 0.0000 0.0000 0.0000 1.0000
2 0.2542(7) 33140 32457 nmt -1.0007 0.0003 -0.0003 -0.0003 -0.9998 0.0005 0.2767 -0.9045 1.0006
